data_2209480
loop_
_publ_author_name
'B\"uy\"ukg\"ung\"or, Orhan'
'Odaba\,so\(glu, Mustafa'

_publ_section_title
;
 3-(4-Methylpiperidin-1-yl)isobenzofuran-1(3<i>H</i>)-one
;
_journal_coeditor_code DN2050
_journal_issue 7
_journal_name_full 'Acta Crystallographica Section E'
_journal_page_first o2936
_journal_page_last o2937
_journal_paper_doi 10.1107/S160053680602277X
_journal_volume 62
_journal_year 2006
_chemical_formula_iupac 'C14 H17 N O2'
_chemical_formula_moiety 'C14 H17 N O2'
_chemical_formula_sum 'C14 H17 N O2'
_chemical_formula_weight 231.29
_chemical_name_systematic
;
3-(4-methylpiperidin-1-yl)isobenzofuran-1(3H)-one
;
_space_group_IT_number 14
_symmetry_cell_setting monoclinic
_symmetry_space_group_name_Hall '-P 2ybc'
_symmetry_space_group_name_H-M 'P 1 21/c 1'
_atom_sites_solution_hydrogens geom
_atom_sites_solution_primary direct
_atom_sites_solution_secondary difmap
_audit_creation_method SHELXL-97
_cell_angle_alpha 90.00
_cell_angle_beta 90.266(7)
_cell_angle_gamma 90.00
_cell_formula_units_Z 4
_cell_length_a 12.7916(11)
_cell_length_b 8.0661(11)
_cell_length_c 12.3650(11)
_cell_measurement_reflns_used 17106
_cell_measurement_temperature 296
_cell_measurement_theta_max 28.19
_cell_measurement_theta_min 2.53
_cell_volume 1275.8(2)
_computing_cell_refinement X-AREA
_computing_data_collection 'X-AREA (Stoe & Cie, 2002)'
_computing_data_reduction 'X-RED32 (Stoe & Cie, 2002)'
_computing_molecular_graphics 'ORTEP-3 for Windows (Farrugia, 1997)'
_computing_publication_material 'WinGX (Farrugia, 1999)'
_computing_structure_refinement 'SHELXL97 (Sheldrick, 1997)'
_computing_structure_solution 'SHELXS97 (Sheldrick, 1997)'
_diffrn_ambient_temperature 296
_diffrn_detector_area_resol_mean 6.67
_diffrn_measured_fraction_theta_full 1.000
_diffrn_measured_fraction_theta_max 1.000
_diffrn_measurement_device '2-circle goniometer'
_diffrn_measurement_device_type 'Stoe IPDS-2'
_diffrn_measurement_method \w
_diffrn_radiation_monochromator 'plane graphite'
_diffrn_radiation_type MoK\a
_diffrn_radiation_wavelength 0.71073
_diffrn_reflns_av_R_equivalents 0.1013
_diffrn_reflns_av_sigmaI/netI 0.0403
_diffrn_reflns_limit_h_max 15
_diffrn_reflns_limit_h_min -15
_diffrn_reflns_limit_k_max 9
_diffrn_reflns_limit_k_min -9
_diffrn_reflns_limit_l_max 15
_diffrn_reflns_limit_l_min -15
_diffrn_reflns_number 17106
_diffrn_reflns_theta_full 26.00
_diffrn_reflns_theta_max 26.00
_diffrn_reflns_theta_min 2.99
_diffrn_standards_decay_% 1
_diffrn_standards_number 0
_exptl_absorpt_coefficient_mu 0.080
_exptl_absorpt_correction_T_max 0.9764
_exptl_absorpt_correction_T_min 0.9542
_exptl_absorpt_correction_type integration
_exptl_absorpt_process_details '(X-RED32; Stoe & Cie, 2002)'
_exptl_crystal_colour colorless
_exptl_crystal_density_diffrn 1.204
_exptl_crystal_density_method 'not measured'
_exptl_crystal_description prism
_exptl_crystal_F_000 496
_exptl_crystal_size_max 0.62
_exptl_crystal_size_mid 0.49
_exptl_crystal_size_min 0.33
_refine_diff_density_max 0.162
_refine_diff_density_min -0.163
_refine_ls_extinction_coef 0.0097(19)
_refine_ls_extinction_expression Fc^*^=kFc[1+0.001xFc^2^\l^3^/sin(2\q)]^-1/4^
_refine_ls_extinction_method SHELXL97
_refine_ls_goodness_of_fit_ref 1.103
_refine_ls_hydrogen_treatment constr
_refine_ls_matrix_type full
_refine_ls_number_parameters 155
_refine_ls_number_reflns 2504
_refine_ls_number_restraints 0
_refine_ls_restrained_S_all 1.103
_refine_ls_R_factor_all 0.0921
_refine_ls_R_factor_gt 0.0589
_refine_ls_shift/su_max 0.001
_refine_ls_shift/su_mean 0.001
_refine_ls_structure_factor_coef Fsqd
_refine_ls_weighting_details 'calc w=1/[\s^2^(Fo^2^)+(0.0499P)^2^+0.1775P] where P=(Fo^2^+2Fc^2^)/3'
_refine_ls_weighting_scheme calc
_refine_ls_wR_factor_gt 0.1258
_refine_ls_wR_factor_ref 0.1415
_reflns_number_gt 1663
_reflns_number_total 2504
_reflns_threshold_expression I>2\s(I)
_cod_data_source_file dn2050.cif
_cod_data_source_block I
_cod_original_sg_symbol_H-M 'P 21/c'
_cod_database_code 2209480
_cod_database_fobs_code 2209480

loop_
_symmetry_equiv_pos_as_xyz
'x, y, z'
'-x, y+1/2, -z+1/2'
'-x, -y, -z'
'x, -y-1/2, z-1/2'

loop_
_atom_site_type_symbol
_atom_site_label
_atom_site_fract_x
_atom_site_fract_y
_atom_site_fract_z
_atom_site_U_iso_or_equiv
_atom_site_adp_type
_atom_site_calc_flag
_atom_site_refinement_flags
_atom_site_occupancy
C C1 0.11241(17) 0.7503(3) 0.41310(17) 0.0608(6) Uani d . 1
C C2 0.11769(15) 0.5698(3) 0.42509(15) 0.0538(5) Uani d . 1
C C3 0.08413(17) 0.4457(3) 0.35555(19) 0.0708(7) Uani d . 1
H H3 0.0542 0.4708 0.2889 0.085 Uiso calc R 1
C C4 0.09657(19) 0.2849(4) 0.3885(3) 0.0831(8) Uani d . 1
H H4 0.0746 0.1993 0.3434 0.100 Uiso calc R 1
C C5 0.14129(19) 0.2477(3) 0.4876(3) 0.0820(8) Uani d . 1
H H5 0.1484 0.1373 0.5082 0.098 Uiso calc R 1
C C6 0.17573(18) 0.3713(3) 0.5568(2) 0.0710(7) Uani d . 1
H H6 0.2061 0.3457 0.6232 0.085 Uiso calc R 1
C C7 0.16353(15) 0.5340(3) 0.52386(15) 0.0529(5) Uani d . 1
C C8 0.18915(16) 0.6917(3) 0.58149(15) 0.0552(5) Uani d . 1
H H8 0.1473 0.6978 0.6475 0.066 Uiso calc R 1
C C9 0.31507(18) 0.8530(3) 0.68295(17) 0.0666(6) Uani d . 1
H H9A 0.2663 0.8480 0.7427 0.080 Uiso calc R 1
H H9B 0.3038 0.9566 0.6449 0.080 Uiso calc R 1
C C10 0.42549(18) 0.8469(3) 0.72585(17) 0.0683(6) Uani d . 1
H H10A 0.4350 0.7461 0.7676 0.082 Uiso calc R 1
H H10B 0.4370 0.9403 0.7738 0.082 Uiso calc R 1
C C11 0.50524(17) 0.8516(3) 0.63567(17) 0.0612(6) Uani d . 1
H H11 0.4971 0.9577 0.5979 0.073 Uiso calc R 1
C C12 0.48028(17) 0.7142(3) 0.55506(17) 0.0618(6) Uani d . 1
H H12A 0.5257 0.7254 0.4929 0.074 Uiso calc R 1
H H12B 0.4948 0.6078 0.5884 0.074 Uiso calc R 1
C C13 0.36714(16) 0.7175(3) 0.51716(15) 0.0568(5) Uani d . 1
H H13A 0.3547 0.8171 0.4751 0.068 Uiso calc R 1
H H13B 0.3537 0.6226 0.4710 0.068 Uiso calc R 1
C C14 0.6173(2) 0.8424(4) 0.6775(2) 0.0903(8) Uani d . 1
H H14A 0.6647 0.8461 0.6176 0.135 Uiso calc R 1
H H14B 0.6271 0.7408 0.7166 0.135 Uiso calc R 1
H H14C 0.6307 0.9346 0.7246 0.135 Uiso calc R 1
N N1 0.29604(13) 0.7137(2) 0.60936(12) 0.0526(4) Uani d . 1
O O1 0.08066(14) 0.8329(2) 0.33850(13) 0.0855(6) Uani d . 1
O O2 0.15141(11) 0.82115(18) 0.50444(11) 0.0625(4) Uani d . 1

loop_
_atom_site_aniso_label
_atom_site_aniso_U_11
_atom_site_aniso_U_22
_atom_site_aniso_U_33
_atom_site_aniso_U_12
_atom_site_aniso_U_13
_atom_site_aniso_U_23
C1 0.0532(13) 0.0703(15) 0.0589(12) 0.0024(11) -0.0028(10) 0.0039(11)
C2 0.0456(11) 0.0605(14) 0.0554(12) -0.0019(9) -0.0020(9) -0.0042(10)
C3 0.0545(13) 0.086(2) 0.0720(14) -0.0055(12) -0.0043(11) -0.0202(13)
C4 0.0562(15) 0.0771(19) 0.116(2) -0.0100(12) 0.0001(15) -0.0364(17)
C5 0.0623(16) 0.0517(14) 0.132(2) -0.0029(12) 0.0053(16) -0.0030(15)
C6 0.0614(15) 0.0657(16) 0.0858(16) -0.0021(11) -0.0047(12) 0.0106(13)
C7 0.0465(11) 0.0564(13) 0.0558(11) -0.0029(9) -0.0003(9) 0.0001(10)
C8 0.0562(12) 0.0591(14) 0.0503(10) -0.0011(10) 0.0003(9) 0.0012(9)
C9 0.0670(14) 0.0757(16) 0.0573(12) -0.0059(12) 0.0049(11) -0.0206(11)
C10 0.0754(16) 0.0770(16) 0.0524(11) -0.0114(12) -0.0055(11) -0.0126(11)
C11 0.0600(13) 0.0620(14) 0.0616(12) -0.0041(10) -0.0053(10) -0.0001(10)
C12 0.0570(13) 0.0691(15) 0.0592(12) 0.0018(10) 0.0004(10) -0.0054(10)
C13 0.0605(13) 0.0641(14) 0.0459(10) -0.0018(10) 0.0019(9) -0.0034(9)
C14 0.0666(16) 0.097(2) 0.107(2) -0.0039(14) -0.0179(14) -0.0152(16)
N1 0.0532(10) 0.0624(11) 0.0424(8) -0.0052(8) 0.0011(7) -0.0065(7)
O1 0.0872(13) 0.0939(14) 0.0753(11) 0.0105(10) -0.0146(9) 0.0234(9)
O2 0.0666(10) 0.0532(9) 0.0675(9) 0.0047(7) -0.0083(7) -0.0013(7)

loop_
_atom_type_symbol
_atom_type_description
_atom_type_scat_dispersion_real
_atom_type_scat_dispersion_imag
_atom_type_scat_source
C C 0.0033 0.0016 'International Tables Vol C Tables 4.2.6.8 and 6.1.1.4'
H H 0.0000 0.0000 'International Tables Vol C Tables 4.2.6.8 and 6.1.1.4'
N N 0.0061 0.0033 'International Tables Vol C Tables 4.2.6.8 and 6.1.1.4'
O O 0.0106 0.0060 'International Tables Vol C Tables 4.2.6.8 and 6.1.1.4'

loop_
_geom_angle_atom_site_label_1
_geom_angle_atom_site_label_2
_geom_angle_atom_site_label_3
_geom_angle
O1 C1 O2 121.6(2)
O1 C1 C2 129.9(2)
O2 C1 C2 108.51(18)
C7 C2 C3 121.7(2)
C7 C2 C1 108.43(18)
C3 C2 C1 129.9(2)
C4 C3 C2 117.7(2)
C4 C3 H3 121.2
C2 C3 H3 121.2
C3 C4 C5 121.1(2)
C3 C4 H4 119.5
C5 C4 H4 119.5
C4 C5 C6 121.4(3)
C4 C5 H5 119.3
C6 C5 H5 119.3
C7 C6 C5 117.8(2)
C7 C6 H6 121.1
C5 C6 H6 121.1
C2 C7 C6 120.3(2)
C2 C7 C8 109.56(18)
C6 C7 C8 130.07(19)
N1 C8 O2 112.08(16)
N1 C8 C7 115.55(17)
O2 C8 C7 102.80(15)
N1 C8 H8 108.7
O2 C8 H8 108.7
C7 C8 H8 108.7
N1 C9 C10 110.25(19)
N1 C9 H9A 109.6
C10 C9 H9A 109.6
N1 C9 H9B 109.6
C10 C9 H9B 109.6
H9A C9 H9B 108.1
C9 C10 C11 111.91(17)
C9 C10 H10A 109.2
C11 C10 H10A 109.2
C9 C10 H10B 109.2
C11 C10 H10B 109.2
H10A C10 H10B 107.9
C10 C11 C14 112.62(19)
C10 C11 C12 108.86(18)
C14 C11 C12 112.4(2)
C10 C11 H11 107.6
C14 C11 H11 107.6
C12 C11 H11 107.6
C13 C12 C11 112.68(18)
C13 C12 H12A 109.1
C11 C12 H12A 109.1
C13 C12 H12B 109.1
C11 C12 H12B 109.1
H12A C12 H12B 107.8
N1 C13 C12 110.75(16)
N1 C13 H13A 109.5
C12 C13 H13A 109.5
N1 C13 H13B 109.5
C12 C13 H13B 109.5
H13A C13 H13B 108.1
C11 C14 H14A 109.5
C11 C14 H14B 109.5
H14A C14 H14B 109.5
C11 C14 H14C 109.5
H14A C14 H14C 109.5
H14B C14 H14C 109.5
C8 N1 C13 114.54(15)
C8 N1 C9 113.81(17)
C13 N1 C9 111.48(16)
C1 O2 C8 110.66(16)

loop_
_geom_bond_atom_site_label_1
_geom_bond_atom_site_label_2
_geom_bond_distance
C1 O1 1.207(2)
C1 O2 1.359(3)
C1 C2 1.465(3)
C2 C7 1.383(3)
C2 C3 1.387(3)
C3 C4 1.368(4)
C3 H3 0.9300
C4 C5 1.383(4)
C4 H4 0.9300
C5 C6 1.384(4)
C5 H5 0.9300
C6 C7 1.383(3)
C6 H6 0.9300
C7 C8 1.494(3)
C8 N1 1.420(2)
C8 O2 1.492(2)
C8 H8 0.9800
C9 N1 1.465(3)
C9 C10 1.507(3)
C9 H9A 0.9700
C9 H9B 0.9700
C10 C11 1.515(3)
C10 H10A 0.9700
C10 H10B 0.9700
C11 C14 1.523(3)
C11 C12 1.524(3)
C11 H11 0.9800
C12 C13 1.519(3)
C12 H12A 0.9700
C12 H12B 0.9700
C13 N1 1.462(2)
C13 H13A 0.9700
C13 H13B 0.9700
C14 H14A 0.9600
C14 H14B 0.9600
C14 H14C 0.9600

loop_
_geom_hbond_atom_site_label_D
_geom_hbond_atom_site_label_H
_geom_hbond_atom_site_label_A
_geom_hbond_site_symmetry_A
_geom_hbond_distance_DH
_geom_hbond_distance_HA
_geom_hbond_distance_DA
_geom_hbond_angle_DHA
C3 H3 O1 2_545 0.93 2.58 3.314(3) 136
C5 H5 O2 1_545 0.93 2.55 3.449(3) 162
C8 H8 O1 4_576 0.98 2.53 3.479(3) 164

loop_
_geom_torsion_atom_site_label_1
_geom_torsion_atom_site_label_2
_geom_torsion_atom_site_label_3
_geom_torsion_atom_site_label_4
_geom_torsion
O1 C1 C2 C7 178.0(2)
O2 C1 C2 C7 -1.8(2)
O1 C1 C2 C3 -2.6(4)
O2 C1 C2 C3 177.5(2)
C7 C2 C3 C4 0.8(3)
C1 C2 C3 C4 -178.4(2)
C2 C3 C4 C5 -0.1(3)
C3 C4 C5 C6 -0.5(4)
C4 C5 C6 C7 0.3(4)
C3 C2 C7 C6 -1.0(3)
C1 C2 C7 C6 178.4(2)
C3 C2 C7 C8 -178.75(19)
C1 C2 C7 C8 0.7(2)
C5 C6 C7 C2 0.4(3)
C5 C6 C7 C8 177.6(2)
C2 C7 C8 N1 -121.79(18)
C6 C7 C8 N1 60.7(3)
C2 C7 C8 O2 0.6(2)
C6 C7 C8 O2 -176.9(2)
N1 C9 C10 C11 58.4(3)
C9 C10 C11 C14 -179.0(2)
C9 C10 C11 C12 -53.7(3)
C10 C11 C12 C13 51.7(2)
C14 C11 C12 C13 177.2(2)
C11 C12 C13 N1 -54.4(2)
O2 C8 N1 C13 -56.3(2)
C7 C8 N1 C13 61.0(2)
O2 C8 N1 C9 73.6(2)
C7 C8 N1 C9 -169.08(17)
C12 C13 N1 C8 -171.13(18)
C12 C13 N1 C9 57.8(2)
C10 C9 N1 C8 168.63(17)
C10 C9 N1 C13 -60.0(2)
O1 C1 O2 C8 -177.6(2)
C2 C1 O2 C8 2.3(2)
N1 C8 O2 C1 122.92(18)
C7 C8 O2 C1 -1.8(2)

loop_
_cod_related_entry_id
_cod_related_entry_database
_cod_related_entry_code
1 ChemSpider 21127994
